data_4300869
loop_
_publ_author_name
'Costes, Jean-Pierre'
'Lam\'ere, Jean-Fran\,cois'
'Lepetit, Christine'
'Lacroix, Pascal G.'
'Dahan, Fran\,coise'
'Nakatani, Keitaro'

_publ_section_title
;
 Synthesis, Crystal Structures, and Nonlinear Optical (NLO) Properties
 of New Schiff-Base Nickel(II) Complexes. Toward a New Type of Molecular
 Switch?
;
_journal_coden_ASTM INOCAJ
_journal_issue 6
_journal_name_full 'Inorganic Chemistry'
_journal_page_first 1973
_journal_page_last 1982
_journal_paper_doi 10.1021/ic048578n
_journal_volume 44
_journal_year 2005
_chemical_formula_sum 'C15 H17 N5 O'
_chemical_formula_weight 283.34
_space_group_IT_number 14
_symmetry_cell_setting monoclinic
_symmetry_space_group_name_Hall '-P 2yn'
_symmetry_space_group_name_H-M 'P 1 21/n 1'
_cell_angle_alpha 90.00
_cell_angle_beta 91.695(9)
_cell_angle_gamma 90.00
_cell_formula_units_Z 4
_cell_length_a 21.080(2)
_cell_length_b 7.2369(9)
_cell_length_c 9.9220(11)
_cell_measurement_temperature 293(2)
_cell_volume 1513.0(3)
_diffrn_ambient_temperature 293(2)
_exptl_crystal_density_diffrn 1.244
_cod_depositor_comments
;
The following automatic conversions were performed:
'_symmetry_cell_setting' value 'Monoclinic' changed to 'monoclinic'
according to '/home/saulius/struct/CIF-dictionaries/cif_core.dic'
dictionary named 'cif_core.dic' version 2.4.1 from 2010-06-29.

Automatic conversion script
Id: cif_fix_enum 1527 2010-12-29 10:47:43Z saulius 
;
_cod_original_sg_symbol_H-M 'P 21/n'
_cod_database_code 4300869

loop_
_symmetry_equiv_pos_as_xyz
'x, y, z'
'x+1/2, -y+1/2, z+1/2'
'-x, -y, -z'
'-x-1/2, y-1/2, -z-1/2'

loop_
_atom_site_label
_atom_site_type_symbol
_atom_site_fract_x
_atom_site_fract_y
_atom_site_fract_z
_atom_site_U_iso_or_equiv
_atom_site_adp_type
_atom_site_occupancy
_atom_site_calc_flag
_atom_site_refinement_flags
_atom_site_disorder_assembly
_atom_site_disorder_group
O1 O 0.52803(5) 0.27291(15) 0.28792(12) 0.0794(4) Uani 1 d . . .
H1 H 0.5132 0.2322 0.3574 0.087 Uiso 1 calc R . .
N1 N 0.56852(5) 0.56940(15) 0.41757(12) 0.0423(3) Uani 1 d . . .
N2 N 0.66660(6) 0.38906(17) 0.56415(13) 0.0629(4) Uani 1 d . . .
H2A H 0.6425 0.3223 0.5124 0.069 Uiso 1 calc R . .
H2B H 0.6973 0.3389 0.6101 0.069 Uiso 1 calc R . .
N4 N 0.59984(7) 1.0179(2) 0.53037(17) 0.0835(6) Uani 1 d . . .
N5 N 0.73505(6) 0.7452(2) 0.73103(15) 0.0783(5) Uani 1 d . . .
C1 C 0.48471(7) 0.3830(2) 0.22444(17) 0.0524(5) Uani 1 d . . .
C2 C 0.44453(8) 0.3036(2) 0.13097(18) 0.0687(6) Uani 1 d . . .
H2 H 0.4479 0.1780 0.1126 0.076 Uiso 1 calc R . .
C3 C 0.39806(8) 0.4098(3) 0.06209(19) 0.0679(6) Uani 1 d D . .
C4 C 0.39611(8) 0.5991(2) 0.09196(19) 0.0747(6) Uani 1 d . . .
H4 H 0.3665 0.6741 0.0472 0.082 Uiso 1 calc R . .
C5 C 0.43686(7) 0.6745(2) 0.18538(17) 0.0676(6) Uani 1 d . . .
H5 H 0.4340 0.8004 0.2031 0.074 Uiso 1 calc R . .
C6 C 0.48273(7) 0.5709(2) 0.25580(15) 0.0433(4) Uani 1 d . . .
C7 C 0.52408(7) 0.6573(2) 0.35233(15) 0.0473(4) Uani 1 d . . .
H7 H 0.5189 0.7827 0.3692 0.052 Uiso 1 calc R . .
N3 N 0.3485(3) 0.3247(12) -0.0115(7) 0.067(2) Uani 0.55 d PD A 1
C8 C 0.2917(3) 0.4305(6) -0.0617(5) 0.0812(14) Uani 0.55 d PD A 1
H8A H 0.2564 0.3460 -0.0759 0.089 Uiso 0.55 calc PR A 1
H8B H 0.2799 0.5195 0.0062 0.089 Uiso 0.55 calc PR A 1
C9 C 0.3035(4) 0.5254(9) -0.1852(6) 0.143(3) Uani 0.55 d PD A 1
H9A H 0.2663 0.5931 -0.2134 0.157 Uiso 0.55 calc PR A 1
H9B H 0.3138 0.4373 -0.2534 0.157 Uiso 0.55 calc PR A 1
H9C H 0.3383 0.6095 -0.1714 0.157 Uiso 0.55 calc PR A 1
C10 C 0.3486(3) 0.1252(7) -0.0322(7) 0.0586(15) Uani 0.55 d PD A 1
H10A H 0.3056 0.0901 -0.0585 0.064 Uiso 0.55 calc PR A 1
H10B H 0.3577 0.0689 0.0550 0.064 Uiso 0.55 calc PR A 1
C11 C 0.3918(3) 0.0357(6) -0.1305(5) 0.0940(18) Uani 0.55 d PD A 1
H11A H 0.3844 -0.0952 -0.1319 0.103 Uiso 0.55 calc PR A 1
H11B H 0.4352 0.0594 -0.1037 0.103 Uiso 0.55 calc PR A 1
H11C H 0.3835 0.0857 -0.2189 0.103 Uiso 0.55 calc PR A 1
N3' N 0.3686(4) 0.3444(14) -0.0556(9) 0.077(3) Uani 0.45 d PD A 2
C8' C 0.3288(3) 0.4483(8) -0.1418(6) 0.0549(13) Uani 0.45 d PD A 2
H8'1 H 0.3249 0.3822 -0.2267 0.060 Uiso 0.45 calc PR A 2
H8'2 H 0.3504 0.5636 -0.1599 0.060 Uiso 0.45 calc PR A 2
C9' C 0.26221(19) 0.4962(8) -0.0996(7) 0.0704(15) Uani 0.45 d PD A 2
H9'1 H 0.2405 0.5622 -0.1712 0.077 Uiso 0.45 calc PR A 2
H9'2 H 0.2645 0.5721 -0.0203 0.077 Uiso 0.45 calc PR A 2
H9'3 H 0.2395 0.3847 -0.0807 0.077 Uiso 0.45 calc PR A 2
C10' C 0.3780(4) 0.1625(9) -0.1153(8) 0.099(2) Uani 0.45 d PD A 2
H10C H 0.3656 0.1625 -0.2102 0.109 Uiso 0.45 calc PR A 2
H10D H 0.4220 0.1243 -0.1056 0.109 Uiso 0.45 calc PR A 2
C11' C 0.3378(5) 0.0447(12) -0.0404(11) 0.133(4) Uani 0.45 d PD A 2
H11D H 0.3433 -0.0809 -0.0689 0.146 Uiso 0.45 calc PR A 2
H11E H 0.2944 0.0808 -0.0558 0.146 Uiso 0.45 calc PR A 2
H11F H 0.3487 0.0550 0.0539 0.146 Uiso 0.45 calc PR A 2
C12 C 0.60964(7) 0.6651(2) 0.50576(16) 0.0422(4) Uani 1 d . . .
C13 C 0.65624(7) 0.5732(2) 0.57331(15) 0.0450(4) Uani 1 d . . .
C14 C 0.60466(8) 0.8619(2) 0.52234(18) 0.0557(5) Uani 1 d . . .
C15 C 0.69961(7) 0.6710(2) 0.66148(17) 0.0528(5) Uani 1 d . . .

loop_
_atom_site_aniso_label
_atom_site_aniso_U_11
_atom_site_aniso_U_22
_atom_site_aniso_U_33
_atom_site_aniso_U_23
_atom_site_aniso_U_13
_atom_site_aniso_U_12
O1 0.0829(8) 0.0503(7) 0.1024(10) -0.0048(8) -0.0392(8) 0.0170(7)
N1 0.0375(7) 0.0387(7) 0.0500(8) 0.0004(7) -0.0114(6) -0.0016(6)
N2 0.0616(9) 0.0437(8) 0.0812(11) -0.0051(8) -0.0326(8) 0.0051(7)
N4 0.0935(13) 0.0441(9) 0.1106(15) -0.0100(10) -0.0366(11) 0.0030(9)
N5 0.0764(11) 0.0664(10) 0.0898(12) -0.0059(10) -0.0349(9) -0.0167(9)
C1 0.0484(10) 0.0405(9) 0.0668(12) 0.0012(9) -0.0223(9) 0.0096(8)
C2 0.0686(12) 0.0492(11) 0.0862(14) -0.0233(10) -0.0316(11) 0.0095(9)
C3 0.0691(13) 0.0540(11) 0.0787(15) -0.0186(11) -0.0320(11) 0.0058(10)
C4 0.0838(13) 0.0440(10) 0.0934(15) -0.0035(11) -0.0492(12) 0.0082(10)
C5 0.0741(12) 0.0424(10) 0.0839(14) 0.0011(10) -0.0375(11) -0.0031(9)
C6 0.0421(9) 0.0395(9) 0.0475(10) 0.0035(8) -0.0118(8) -0.0037(7)
C7 0.0436(9) 0.0421(9) 0.0559(10) -0.0021(9) -0.0047(8) -0.0009(8)
N3 0.060(4) 0.064(3) 0.074(4) -0.020(3) -0.037(3) 0.008(3)
C8 0.085(4) 0.073(3) 0.085(4) 0.006(3) -0.018(4) -0.001(3)
C9 0.177(8) 0.140(6) 0.110(5) 0.009(4) -0.032(5) -0.044(5)
C10 0.058(3) 0.058(4) 0.059(3) -0.012(3) -0.022(3) -0.016(3)
C11 0.140(5) 0.049(3) 0.093(4) -0.014(3) 0.016(3) 0.002(3)
N3' 0.070(5) 0.060(4) 0.098(6) -0.039(4) -0.026(4) 0.007(3)
C8' 0.058(3) 0.068(4) 0.038(3) -0.011(3) -0.009(3) -0.004(3)
C9' 0.061(3) 0.075(4) 0.075(4) 0.025(3) -0.010(3) -0.002(3)
C10' 0.091(5) 0.138(7) 0.068(4) -0.008(5) -0.009(4) -0.040(5)
C11' 0.125(7) 0.102(8) 0.173(9) 0.031(7) 0.016(6) 0.024(6)
C12 0.0436(9) 0.0329(8) 0.0496(11) -0.0023(8) -0.0073(8) -0.0055(7)
C13 0.0451(9) 0.0380(10) 0.0508(10) -0.0017(9) -0.0155(8) -0.0078(8)
C14 0.0575(11) 0.0448(10) 0.0633(12) -0.0070(9) -0.0253(10) -0.0013(9)
C15 0.0538(11) 0.0463(10) 0.0574(11) 0.0064(9) -0.0127(9) -0.0084(9)

loop_
_geom_bond_atom_site_label_1
_geom_bond_atom_site_label_2
_geom_bond_distance
_geom_bond_site_symmetry_2
_geom_bond_publ_flag
O1 C1 1.3532(16) . ?
O1 H1 0.8200 . ?
N1 C7 1.2904(16) . ?
N1 C12 1.3970(16) . ?
N2 C13 1.3536(18) . ?
N2 H2A 0.8600 . ?
N2 H2B 0.8600 . ?
N4 C14 1.1363(19) . ?
N5 C15 1.1368(17) . ?
C1 C2 1.3641(19) . ?
C1 C6 1.396(2) . ?
C2 C3 1.406(2) . ?
C2 H2 0.9300 . ?
C3 N3' 1.389(9) . ?
C3 N3 1.399(7) . ?
C3 C4 1.402(2) . ?
C4 C5 1.3593(19) . ?
C4 H4 0.9300 . ?
C5 C6 1.3946(19) . ?
C5 H5 0.9300 . ?
C6 C7 1.4207(19) . ?
C7 H7 0.9300 . ?
N3 C10 1.458(9) . ?
N3 C8 1.494(8) . ?
C8 C9 1.433(7) . ?
C8 H8A 0.9700 . ?
C8 H8B 0.9700 . ?
C9 H9A 0.9600 . ?
C9 H9B 0.9600 . ?
C9 H9C 0.9600 . ?
C10 C11 1.501(9) . ?
C10 H10A 0.9700 . ?
C10 H10B 0.9700 . ?
C11 H11A 0.9600 . ?
C11 H11B 0.9600 . ?
C11 H11C 0.9600 . ?
N3' C8' 1.400(10) . ?
N3' C10' 1.459(11) . ?
C8' C9' 1.516(8) . ?
C8' H8'1 0.9700 . ?
C8' H8'2 0.9700 . ?
C9' H9'1 0.9600 . ?
C9' H9'2 0.9600 . ?
C9' H9'3 0.9600 . ?
C10' C11' 1.427(10) . ?
C10' H10C 0.9700 . ?
C10' H10D 0.9700 . ?
C11' H11D 0.9600 . ?
C11' H11E 0.9600 . ?
C11' H11F 0.9600 . ?
C12 C13 1.3484(19) . ?
C12 C14 1.438(2) . ?
C13 C15 1.434(2) . ?
